data_4114994
loop_
_publ_author_name
'Yoshiharu Nishiyama'
'Paul Langan'
'Henri Chanzy'

_publ_section_title
;
 Crystal Structure and Hydrogen-Bonding System in Cellulose I\b from
 Synchrotron X-ray and Neutron Fiber Diffraction
;
_journal_name_full 'Journal of the American Chemical Society'
_journal_page_first 9074
_journal_page_last 9082
_journal_paper_doi 10.1021/ja0257319
_journal_volume 124
_journal_year 2002
_chemical_formula_sum 'C12 H14 O10'
_chemical_formula_weight 318.23
_chemical_name_common cellulose
_chemical_name_systematic
; 
 ? 
;
_space_group_IT_number 4
_symmetry_cell_setting monoclinic
_symmetry_space_group_name_Hall 'P 2c'
_symmetry_space_group_name_H-M 'P 1 1 21'
_atom_sites_solution_hydrogens geom
_atom_sites_solution_primary direct
_atom_sites_solution_secondary difmap
_audit_creation_method SHELXL-97
_cell_angle_alpha 90.00
_cell_angle_beta 90.00
_cell_angle_gamma 96.55(5)
_cell_formula_units_Z 2
_cell_length_a 7.784(8)
_cell_length_b 8.201(8)
_cell_length_c 10.380(10)
_cell_measurement_reflns_used 310
_cell_measurement_temperature 293(2)
_cell_measurement_theta_max 21.10
_cell_measurement_theta_min 2.54
_cell_volume 658.3(11)
_computing_structure_refinement 'SHELXL-97 (Sheldrick, 1997)'
_computing_structure_solution 'SHELXS-97 (Sheldrick, 1990)'
_diffrn_ambient_temperature 293(2)
_diffrn_measured_fraction_theta_full 0.424
_diffrn_measured_fraction_theta_max 0.424
_diffrn_radiation_monochromator graphite
_diffrn_radiation_source 'fine-focus sealed tube'
_diffrn_radiation_wavelength 0.72080
_diffrn_reflns_av_R_equivalents 0.0000
_diffrn_reflns_av_sigmaI/netI 0.0441
_diffrn_reflns_limit_h_max 7
_diffrn_reflns_limit_h_min 0
_diffrn_reflns_limit_k_max 8
_diffrn_reflns_limit_k_min -8
_diffrn_reflns_limit_l_max 10
_diffrn_reflns_limit_l_min 0
_diffrn_reflns_number 310
_diffrn_reflns_theta_full 21.10
_diffrn_reflns_theta_max 21.10
_diffrn_reflns_theta_min 2.54
_exptl_absorpt_coefficient_mu 0.143
_exptl_absorpt_correction_type none
_exptl_crystal_density_diffrn 1.605
_exptl_crystal_F_000 332
_refine_diff_density_max 0.486
_refine_diff_density_min -0.597
_refine_diff_density_rms 0.143
_refine_ls_abs_structure_details 'Flack H D (1983), Acta Cryst. A39, 876-881'
_refine_ls_abs_structure_Flack -10(10)
_refine_ls_extinction_method none
_refine_ls_goodness_of_fit_ref 3.999
_refine_ls_hydrogen_treatment mixed
_refine_ls_matrix_type full
_refine_ls_number_parameters 68
_refine_ls_number_reflns 312
_refine_ls_number_restraints 189
_refine_ls_restrained_S_all 3.305
_refine_ls_R_factor_all 0.1910
_refine_ls_R_factor_gt 0.1857
_refine_ls_shift/su_max 0.000
_refine_ls_shift/su_mean 0.000
_refine_ls_structure_factor_coef Fsqd
_refine_ls_weighting_details 'calc w=1/[\s^2^(Fo^2^)+(0.1000P)^2^+0.0000P] where P=(Fo^2^+2Fc^2^)/3'
_refine_ls_weighting_scheme calc
_refine_ls_wR_factor_gt 0.4182
_refine_ls_wR_factor_ref 0.4242
_reflns_number_gt 298
_reflns_number_total 312
_reflns_threshold_expression >2sigma(I)
_cod_data_source_file ja0257319_s1_1.cif
_cod_data_source_block yill
_cod_database_code 4114994

loop_
_symmetry_equiv_pos_as_xyz
'x, y, z'
'-x, -y, z+1/2'

loop_
_atom_site_label
_atom_site_type_symbol
_atom_site_fract_x
_atom_site_fract_y
_atom_site_fract_z
_atom_site_U_iso_or_equiv
_atom_site_adp_type
_atom_site_occupancy
_atom_site_symmetry_multiplicity
_atom_site_calc_flag
_atom_site_refinement_flags
C11 C 0.014(4) -0.042(2) 0.0433(13) 0.036(2) Uiso 1 1 d DU
H11 H 0.1382 -0.0188 0.0598 0.043 Uiso 1 1 calc R
C21 C -0.026(4) -0.184(2) -0.0516(15) 0.036(2) Uiso 1 1 d DU
H21 H -0.1508 -0.2177 -0.0546 0.043 Uiso 1 1 calc R
C31 C 0.040(4) -0.137(2) -0.1848(14) 0.036(2) Uiso 1 1 d DU
H31 H 0.1667 -0.1323 -0.1840 0.043 Uiso 1 1 calc R
C41 C -0.007(4) 0.030(2) -0.2250(12) 0.036(2) Uiso 1 1 d DU
H41 H -0.1316 0.0176 -0.2425 0.043 Uiso 1 1 calc R
C51 C 0.026(4) 0.159(2) -0.1232(16) 0.036(2) Uiso 1 1 d DU
H51 H 0.1507 0.1821 -0.1090 0.043 Uiso 1 1 calc R
C61 C -0.047(5) 0.319(2) -0.153(2) 0.036(2) Uiso 1 1 d DU
H61A H -0.1672 0.2959 -0.1778 0.043 Uiso 1 1 calc R
H61B H -0.0407 0.3872 -0.0765 0.043 Uiso 1 1 calc R
O21 O 0.061(4) -0.314(3) -0.0003(19) 0.036(2) Uiso 1 1 d DU
O31 O -0.027(4) -0.261(3) -0.2759(19) 0.036(2) Uiso 1 1 d DU
O11 O 0.079(3) 0.086(2) -0.3424(13) 0.036(2) Uiso 1 1 d DU
O51 O -0.056(4) 0.099(2) -0.0053(14) 0.036(2) Uiso 1 1 d DU
O61 O 0.048(3) 0.403(3) -0.254(2) 0.036(2) Uiso 1 1 d DU
C12 C 0.533(4) 0.455(2) 0.3043(7) 0.036(2) Uiso 1 1 d DU
H12 H 0.6577 0.4616 0.3200 0.043 Uiso 1 1 calc R
C22 C 0.475(4) 0.3178(19) 0.2094(13) 0.036(2) Uiso 1 1 d DU
H22 H 0.3480 0.3058 0.2052 0.043 Uiso 1 1 calc R
C32 C 0.545(4) 0.363(2) 0.0765(14) 0.036(2) Uiso 1 1 d DU
H32 H 0.6716 0.3753 0.0793 0.043 Uiso 1 1 calc R
C42 C 0.482(4) 0.526(2) 0.0375(8) 0.036(2) Uiso 1 1 d DU
H42 H 0.3561 0.5139 0.0289 0.043 Uiso 1 1 calc R
C52 C 0.541(4) 0.6574(19) 0.1388(9) 0.036(2) Uiso 1 1 d DU
H52 H 0.6670 0.6830 0.1370 0.043 Uiso 1 1 calc R
C62 C 0.452(4) 0.815(2) 0.1125(16) 0.036(2) Uiso 1 1 d DU
H62A H 0.3341 0.7843 0.0847 0.043 Uiso 1 1 calc R
H62B H 0.4491 0.8778 0.1916 0.043 Uiso 1 1 calc R
O22 O 0.528(4) 0.166(2) 0.2520(18) 0.036(2) Uiso 1 1 d DU
O32 O 0.486(4) 0.233(3) -0.0081(18) 0.036(2) Uiso 1 1 d DU
O12 O 0.563(3) 0.586(2) -0.0806(10) 0.036(2) Uiso 1 1 d DU
O52 O 0.485(3) 0.6070(19) 0.2639(10) 0.036(2) Uiso 1 1 d DU
O62 O 0.542(3) 0.914(3) 0.017(2) 0.036(2) Uiso 1 1 d DU

loop_
_atom_type_symbol
_atom_type_description
_atom_type_scat_dispersion_real
_atom_type_scat_dispersion_imag
_atom_type_scat_source
C C 0.0033 0.0016 'International Tables Vol C Tables 4.2.6.8 and 6.1.1.4'
H H 0.0000 0.0000 'International Tables Vol C Tables 4.2.6.8 and 6.1.1.4'
O O 0.0106 0.0060 'International Tables Vol C Tables 4.2.6.8 and 6.1.1.4'

loop_
_geom_angle_atom_site_label_1
_geom_angle_atom_site_label_2
_geom_angle_atom_site_label_3
_geom_angle
_geom_angle_site_symmetry_1
O11 C11 O51 106.3(11) 2
O11 C11 C21 106.7(14) 2
O51 C11 C21 109.2(12) .
O21 C21 C31 110.8(11) .
O21 C21 C11 105.0(15) .
C31 C21 C11 111.0(13) .
O31 C31 C21 109.5(15) .
O31 C31 C41 110.5(16) .
C21 C31 C41 111.8(12) .
O11 C41 C51 109.6(14) .
O11 C41 C31 111.7(14) .
C51 C41 C31 113.9(12) .
O51 C51 C41 108.9(13) .
O51 C51 C61 106.1(11) .
C41 C51 C61 114.6(14) .
O61 C61 C51 110.4(16) .
C11 O11 C41 115.0(14) 2_554
C11 O51 C51 112.8(12) .
O12 C12 O52 105.9(11) 2_665
O12 C12 C22 105.4(14) 2_665
O52 C12 C22 112.0(13) .
O22 C22 C12 110.5(16) .
O22 C22 C32 111.2(11) .
C12 C22 C32 109.9(14) .
O32 C32 C22 107.8(14) .
O32 C32 C42 112.8(16) .
C22 C32 C42 108.1(12) .
O12 C42 C52 105.2(14) .
O12 C42 C32 110.7(14) .
C52 C42 C32 109.5(12) .
O52 C52 C42 111.5(13) .
O52 C52 C62 104.6(10) .
C42 C52 C62 109.7(12) .
O62 C62 C52 111.2(17) .
C12 O12 C42 116.1(14) 2_664
C12 O52 C52 115.4(9) .

loop_
_geom_bond_atom_site_label_1
_geom_bond_atom_site_label_2
_geom_bond_distance
_geom_bond_site_symmetry_2
C11 O11 1.414(12) 2
C11 O51 1.421(11) .
C11 C21 1.535(19) .
C21 O21 1.430(10) .
C21 C31 1.511(13) .
C31 O31 1.441(12) .
C31 C41 1.519(13) .
C41 O11 1.440(15) .
C41 C51 1.497(16) .
C51 O51 1.439(11) .
C51 C61 1.513(16) .
C61 O61 1.416(8) .
O11 C11 1.414(12) 2_554
C12 O12 1.427(12) 2_665
C12 O52 1.407(10) .
C12 C22 1.524(19) .
C22 O22 1.423(10) .
C22 C32 1.514(13) .
C32 O32 1.416(12) .
C32 C42 1.534(13) .
C42 O12 1.436(15) .
C42 C52 1.536(16) .
C52 O52 1.416(11) .
C52 C62 1.557(15) .
C62 O62 1.413(8) .
O12 C12 1.427(12) 2_664

loop_
_geom_torsion_atom_site_label_1
_geom_torsion_atom_site_label_2
_geom_torsion_atom_site_label_3
_geom_torsion_atom_site_label_4
_geom_torsion
_geom_torsion_site_symmetry_1
_geom_torsion_site_symmetry_4
O11 C11 C21 O21 -70.4(19) 2 .
O51 C11 C21 O21 175.2(17) . .
O11 C11 C21 C31 169.8(17) 2 .
O51 C11 C21 C31 55(2) . .
O21 C21 C31 O31 74(3) . .
C11 C21 C31 O31 -169(2) . .
O21 C21 C31 C41 -163(2) . .
C11 C21 C31 C41 -46(2) . .
O31 C31 C41 O11 -67(2) . .
C21 C31 C41 O11 171(2) . .
O31 C31 C41 C51 168(2) . .
C21 C31 C41 C51 46(3) . .
O11 C41 C51 O51 -178(2) . .
C31 C41 C51 O51 -52(3) . .
O11 C41 C51 C61 63(2) . .
C31 C41 C51 C61 -170.7(19) . .
O51 C51 C61 O61 169(3) . .
C41 C51 C61 O61 -70(3) . .
C51 C41 O11 C11 -142.3(19) . 2_554
C31 C41 O11 C11 91(2) . 2_554
O11 C11 O51 C51 -179.7(18) 2 .
C21 C11 O51 C51 -65(2) . .
C41 C51 O51 C11 63(2) . .
C61 C51 O51 C11 -173.4(19) . .
O12 C12 C22 O22 -66(2) 2_665 .
O52 C12 C22 O22 179.0(17) . .
O12 C12 C22 C32 170.5(17) 2_665 .
O52 C12 C22 C32 56(2) . .
O22 C22 C32 O32 58(3) . .
C12 C22 C32 O32 -180(2) . .
O22 C22 C32 C42 180(2) . .
C12 C22 C32 C42 -57(2) . .
O32 C32 C42 O12 -68(2) . .
C22 C32 C42 O12 172.7(19) . .
O32 C32 C42 C52 176(2) . .
C22 C32 C42 C52 57(2) . .
O12 C42 C52 O52 -174.1(18) . .
C32 C42 C52 O52 -55(2) . .
O12 C42 C52 C62 70(2) . .
C32 C42 C52 C62 -170.5(16) . .
O52 C52 C62 O62 158(2) . .
C42 C52 C62 O62 -83(3) . .
C52 C42 O12 C12 -147.0(16) . 2_664
C32 C42 O12 C12 94.7(19) . 2_664
O12 C12 O52 C52 -169.2(19) 2_665 .
C22 C12 O52 C52 -55(3) . .
C42 C52 O52 C12 55(3) . .
C62 C52 O52 C12 173.1(19) . .
